data_7219315
loop_
_publ_author_name
'Zhang, Hong-Mei'
'Wu, Hua'
'Liu, Ying-Ying'
'Yang, Jin'
'Kang, Da-Wei'
'Ma, Jian-Fang'

_publ_section_title
;
 Syntheses, structures, gas adsorption and reversible iodine adsorption of
 two porous Cu(ii) MOFs
;
_journal_issue 7
_journal_name_full CrystEngComm
_journal_page_first 1583
_journal_paper_doi 10.1039/C4CE02148G
_journal_volume 17
_journal_year 2015
_chemical_formula_moiety 'C34 H52 Cu N4 O11'
_chemical_formula_sum 'C34 H52 Cu N4 O11'
_chemical_formula_weight 756.34
_chemical_name_systematic
;
 ?
;
_space_group_IT_number 14
_symmetry_cell_setting monoclinic
_symmetry_space_group_name_Hall '-P 2yn'
_symmetry_space_group_name_H-M 'P 1 21/n 1'
_atom_sites_solution_hydrogens geom
_atom_sites_solution_primary direct
_atom_sites_solution_secondary difmap
_audit_creation_method SHELXL-97
_audit_update_record
;
2015-01-06 deposited with the CCDC.
2015-01-06 downloaded from the CCDC.
;
_cell_angle_alpha 90.00
_cell_angle_beta 92.055(9)
_cell_angle_gamma 90.00
_cell_formula_units_Z 2
_cell_length_a 9.6510(10)
_cell_length_b 15.7906(12)
_cell_length_c 12.8901(11)
_cell_measurement_reflns_used 1105
_cell_measurement_temperature 293(2)
_cell_measurement_theta_max 29.1674
_cell_measurement_theta_min 2.9714
_cell_volume 1963.1(3)
_computing_cell_refinement 'CrysAlisPro(1.171.35.21) (Agilent Tech., 2012)'
_computing_data_collection 'CrysAlisPro(1.171.35.21) (Agilent Tech., 2012)'
_computing_data_reduction 'CrysAlisPro(1.171.35.21) (Agilent Tech., 2012)'
_computing_structure_refinement 'SHELXL-97 (Sheldrick, 2008)'
_computing_structure_solution 'SHELXS-97 (Sheldrick, 2008)'
_diffrn_ambient_temperature 293(2)
_diffrn_detector_area_resol_mean 10.0
_diffrn_measured_fraction_theta_full 0.987
_diffrn_measured_fraction_theta_max 0.996
_diffrn_measurement_device_type 'Oxford Diffraction Gemini R Ultra'
_diffrn_measurement_method '\w scan'
_diffrn_radiation_monochromator graphite
_diffrn_radiation_source 'fine-focus sealed tube'
_diffrn_radiation_type MoK\a
_diffrn_radiation_wavelength 0.71073
_diffrn_reflns_av_R_equivalents 0.0521
_diffrn_reflns_av_sigmaI/netI 0.1063
_diffrn_reflns_limit_h_max 10
_diffrn_reflns_limit_h_min -11
_diffrn_reflns_limit_k_max 18
_diffrn_reflns_limit_k_min -13
_diffrn_reflns_limit_l_max 15
_diffrn_reflns_limit_l_min -11
_diffrn_reflns_number 7288
_diffrn_reflns_theta_full 12.50
_diffrn_reflns_theta_max 25.35
_diffrn_reflns_theta_min 2.98
_exptl_absorpt_coefficient_mu 0.615
_exptl_absorpt_correction_T_max 0.9080
_exptl_absorpt_correction_T_min 0.8664
_exptl_absorpt_correction_type multi-scan
_exptl_absorpt_process_details
;
CrysAlis (Oxford Diffraction, 2006)
;
_exptl_crystal_colour purple
_exptl_crystal_density_diffrn 1.280
_exptl_crystal_density_method 'not measured'
_exptl_crystal_description needle
_exptl_crystal_F_000 802
_exptl_crystal_size_max 0.24
_exptl_crystal_size_mid 0.22
_exptl_crystal_size_min 0.16
_platon_squeeze_details
;
One and a half free water molecules were removed from the 
asymmetric unit by the SQUEEZE process.
;
_refine_diff_density_max 0.701
_refine_diff_density_min -0.397
_refine_diff_density_rms 0.097
_refine_ls_extinction_method none
_refine_ls_goodness_of_fit_ref 1.186
_refine_ls_hydrogen_treatment mixed
_refine_ls_matrix_type full
_refine_ls_number_parameters 217
_refine_ls_number_reflns 3588
_refine_ls_number_restraints 2
_refine_ls_restrained_S_all 1.185
_refine_ls_R_factor_all 0.1786
_refine_ls_R_factor_gt 0.1154
_refine_ls_shift/su_max 0.031
_refine_ls_shift/su_mean 0.003
_refine_ls_structure_factor_coef Fsqd
_refine_ls_weighting_details 'calc w=1/[\s^2^(Fo^2^)+(0.0100P)^2^+8.0000P] where P=(Fo^2^+2Fc^2^)/3'
_refine_ls_weighting_scheme calc
_refine_ls_wR_factor_gt 0.2231
_refine_ls_wR_factor_ref 0.2404
_reflns_number_gt 1779
_reflns_number_total 3588
_reflns_threshold_expression >2\s(I)
_cod_data_source_file c4ce02148g2.cif
_cod_data_source_block Compound-2
_cod_depositor_comments 'Adding full bibliography for 7219314--7219315.cif.'
_cod_original_sg_symbol_H-M 'P 21/n'
_cod_database_code 7219315

loop_
_symmetry_equiv_pos_as_xyz
'x, y, z'
'-x+1/2, y+1/2, -z+1/2'
'-x, -y, -z'
'x-1/2, -y-1/2, z-1/2'

loop_
_atom_site_label
_atom_site_type_symbol
_atom_site_fract_x
_atom_site_fract_y
_atom_site_fract_z
_atom_site_U_iso_or_equiv
_atom_site_adp_type
_atom_site_occupancy
_atom_site_symmetry_multiplicity
_atom_site_calc_flag
_atom_site_refinement_flags
Cu1 Cu 1.0000 0.0000 0.0000 0.0658(5) Uani 1 2 d SD
C1 C 1.1332(16) 0.1630(7) -0.0005(9) 0.130(5) Uani 1 1 d .
H1A H 1.2181 0.1560 0.0412 0.156 Uiso 1 1 calc R
H1B H 1.1404 0.2146 -0.0407 0.156 Uiso 1 1 calc R
C2 C 1.0098(13) 0.1683(7) 0.0693(10) 0.112(4) Uani 1 1 d .
H2A H 1.0257 0.2120 0.1212 0.135 Uiso 1 1 calc R
H2B H 0.9269 0.1829 0.0284 0.135 Uiso 1 1 calc R
C3 C 0.8395(14) 0.0869(7) 0.1517(8) 0.104(4) Uani 1 1 d .
H3 H 0.7825 0.0886 0.0873 0.124 Uiso 1 1 calc R
C4 C 0.7927(15) 0.1642(7) 0.2176(9) 0.145(5) Uani 1 1 d .
H4A H 0.8169 0.2159 0.1833 0.218 Uiso 1 1 calc R
H4B H 0.8384 0.1622 0.2849 0.218 Uiso 1 1 calc R
H4C H 0.6942 0.1621 0.2249 0.218 Uiso 1 1 calc R
C5 C 0.8062(14) 0.0026(8) 0.2037(7) 0.119(4) Uani 1 1 d .
H5A H 0.7330 0.0118 0.2521 0.143 Uiso 1 1 calc R
H5B H 0.8877 -0.0163 0.2434 0.143 Uiso 1 1 calc R
C6 C 0.7593(13) -0.0704(7) 0.1253(8) 0.093(3) Uani 1 1 d .
C7 C 0.6432(12) -0.0451(9) 0.0604(10) 0.164(7) Uani 1 1 d .
H7A H 0.6694 0.0018 0.0178 0.246 Uiso 1 1 calc R
H7B H 0.5683 -0.0283 0.1028 0.246 Uiso 1 1 calc R
H7C H 0.6141 -0.0916 0.0169 0.246 Uiso 1 1 calc R
C8 C 0.7197(13) -0.1450(7) 0.1942(9) 0.127(4) Uani 1 1 d .
H8A H 0.7970 -0.1595 0.2398 0.191 Uiso 1 1 calc R
H8B H 0.6954 -0.1929 0.1513 0.191 Uiso 1 1 calc R
H8C H 0.6420 -0.1295 0.2345 0.191 Uiso 1 1 calc R
C9 C 1.0933(10) 0.0689(7) 0.1977(8) 0.096(3) Uani 1 1 d .
H9A H 1.1829 0.0629 0.1667 0.115 Uiso 1 1 calc R
H9B H 1.0702 0.0151 0.2292 0.115 Uiso 1 1 calc R
C10 C 0.9851(17) 0.1717(12) 0.5496(11) 0.142(6) Uani 1 1 d .
C11 C 1.2990(14) 0.3469(9) 0.3475(8) 0.127(5) Uani 1 1 d .
C12 C 1.1027(12) 0.1408(7) 0.2857(9) 0.107(4) Uani 1 1 d .
C13 C 1.0414(12) 0.1269(7) 0.3790(8) 0.106(4) Uani 1 1 d .
H13 H 0.9939 0.0768 0.3908 0.128 Uiso 1 1 calc R
C14 C 1.0518(11) 0.1893(7) 0.4554(7) 0.091(3) Uani 1 1 d .
C15 C 1.1317(9) 0.2598(6) 0.4419(6) 0.077(3) Uani 1 1 d .
H15 H 1.1386 0.2997 0.4948 0.093 Uiso 1 1 calc R
C16 C 1.2010(10) 0.2733(7) 0.3537(7) 0.093(3) Uani 1 1 d .
C17 C 1.1878(11) 0.2131(8) 0.2748(8) 0.112(4) Uani 1 1 d .
H17 H 1.2356 0.2205 0.2141 0.135 Uiso 1 1 calc R
N2 N 0.9911(11) 0.0891(5) 0.1185(6) 0.093(3) Uani 1 1 d .
O1 O 1.2913(8) 0.4069(5) 0.4091(5) 0.112(3) Uani 1 1 d .
O2 O 1.3998(10) 0.3385(7) 0.2865(6) 0.172(5) Uani 1 1 d .
O3 O 0.9829(8) 0.2275(6) 0.6154(6) 0.116(3) Uani 1 1 d .
H3A H 0.9418 0.2104 0.6659 0.175 Uiso 1 1 calc R
O4 O 0.9362(18) 0.1077(10) 0.5694(8) 0.288(10) Uani 1 1 d .
N1 N 1.1111(8) 0.0840(5) -0.0761(6) 0.083(2) Uani 1 1 d D
H1 H 1.048(4) 0.097(5) -0.127(5) 0.125 Uiso 1 1 d D

loop_
_atom_site_aniso_label
_atom_site_aniso_U_11
_atom_site_aniso_U_22
_atom_site_aniso_U_33
_atom_site_aniso_U_23
_atom_site_aniso_U_13
_atom_site_aniso_U_12
Cu1 0.0805(10) 0.0476(8) 0.0691(9) -0.0232(8) -0.0001(7) -0.0199(9)
C1 0.198(14) 0.073(8) 0.118(10) -0.021(7) -0.012(10) -0.054(9)
C2 0.140(11) 0.060(7) 0.137(10) -0.033(7) 0.009(9) -0.017(7)
C3 0.159(12) 0.076(8) 0.075(7) -0.009(6) -0.005(7) 0.013(8)
C4 0.210(15) 0.097(10) 0.128(10) -0.039(8) 0.001(10) 0.039(10)
C5 0.187(12) 0.094(8) 0.077(7) 0.006(7) 0.018(7) 0.005(10)
C6 0.114(9) 0.066(7) 0.100(8) 0.017(6) 0.013(7) -0.011(7)
C7 0.098(9) 0.221(17) 0.170(12) 0.112(12) -0.047(9) -0.027(10)
C8 0.156(12) 0.097(9) 0.129(10) 0.038(8) 0.033(8) -0.030(9)
C9 0.069(6) 0.102(8) 0.114(8) -0.011(7) -0.037(6) 0.004(6)
C10 0.169(14) 0.165(16) 0.091(10) -0.005(10) 0.014(9) -0.095(12)
C11 0.153(11) 0.147(12) 0.085(7) -0.067(8) 0.054(8) -0.067(10)
C12 0.121(9) 0.105(9) 0.095(8) -0.051(7) -0.004(7) -0.049(8)
C13 0.132(10) 0.110(9) 0.076(7) -0.012(7) 0.002(7) -0.049(8)
C14 0.099(8) 0.106(9) 0.069(6) -0.023(6) 0.014(6) -0.048(7)
C15 0.073(6) 0.096(7) 0.063(5) -0.037(5) 0.012(5) -0.024(6)
C16 0.086(7) 0.112(8) 0.080(6) -0.055(6) 0.013(5) -0.050(6)
C17 0.102(8) 0.154(11) 0.083(7) -0.065(7) 0.020(6) -0.050(8)
N2 0.142(8) 0.066(6) 0.072(5) 0.003(4) -0.003(5) -0.025(6)
O1 0.161(7) 0.089(5) 0.087(5) -0.037(4) 0.018(5) -0.042(5)
O2 0.172(8) 0.228(11) 0.120(7) -0.097(7) 0.059(6) -0.126(8)
O3 0.128(6) 0.144(8) 0.079(5) -0.011(5) 0.025(5) -0.022(6)
O4 0.44(2) 0.311(18) 0.122(8) -0.048(10) 0.099(11) -0.262(18)
N1 0.083(6) 0.081(6) 0.084(6) 0.014(5) -0.008(4) -0.004(5)

loop_
_atom_type_symbol
_atom_type_description
_atom_type_scat_dispersion_real
_atom_type_scat_dispersion_imag
_atom_type_scat_source
C C 0.0033 0.0016 'International Tables Vol C Tables 4.2.6.8 and 6.1.1.4'
H H 0.0000 0.0000 'International Tables Vol C Tables 4.2.6.8 and 6.1.1.4'
N N 0.0061 0.0033 'International Tables Vol C Tables 4.2.6.8 and 6.1.1.4'
O O 0.0106 0.0060 'International Tables Vol C Tables 4.2.6.8 and 6.1.1.4'
Cu Cu 0.3201 1.2651 'International Tables Vol C Tables 4.2.6.8 and 6.1.1.4'

loop_
_geom_angle_atom_site_label_1
_geom_angle_atom_site_label_2
_geom_angle_atom_site_label_3
_geom_angle
_geom_angle_site_symmetry_1
_geom_angle_site_symmetry_3
N1 Cu1 N1 180 3_755 .
N1 Cu1 N2 87.1(4) 3_755 3_755
N1 Cu1 N2 93.0(4) . 3_755
N1 Cu1 N2 92.9(4) 3_755 .
N1 Cu1 N2 87.0(4) . .
N2 Cu1 N2 180 3_755 .
C2 C1 N1 108.3(9) . .
C2 C1 H1A 110.0 . .
N1 C1 H1A 110.0 . .
C2 C1 H1B 110.0 . .
N1 C1 H1B 110.0 . .
H1A C1 H1B 108.4 . .
N2 C2 C1 109.3(10) . .
N2 C2 H2A 109.8 . .
C1 C2 H2A 109.8 . .
N2 C2 H2B 109.8 . .
C1 C2 H2B 109.8 . .
H2A C2 H2B 108.3 . .
C5 C3 N2 110.9(9) . .
C5 C3 C4 111.9(10) . .
N2 C3 C4 115.4(10) . .
C5 C3 H3 105.9 . .
N2 C3 H3 105.9 . .
C4 C3 H3 105.9 . .
C3 C4 H4A 109.5 . .
C3 C4 H4B 109.5 . .
H4A C4 H4B 109.5 . .
C3 C4 H4C 109.5 . .
H4A C4 H4C 109.5 . .
H4B C4 H4C 109.5 . .
C3 C5 C6 114.4(8) . .
C3 C5 H5A 108.7 . .
C6 C5 H5A 108.7 . .
C3 C5 H5B 108.7 . .
C6 C5 H5B 108.7 . .
H5A C5 H5B 107.6 . .
N1 C6 C7 117.3(10) 3_755 .
N1 C6 C8 112.3(9) 3_755 .
C7 C6 C8 110.4(10) . .
N1 C6 C5 99.0(9) 3_755 .
C7 C6 C5 111.6(11) . .
C8 C6 C5 105.1(9) . .
C6 C7 H7A 109.5 . .
C6 C7 H7B 109.5 . .
H7A C7 H7B 109.5 . .
C6 C7 H7C 109.5 . .
H7A C7 H7C 109.5 . .
H7B C7 H7C 109.5 . .
C6 C8 H8A 109.5 . .
C6 C8 H8B 109.5 . .
H8A C8 H8B 109.5 . .
C6 C8 H8C 109.5 . .
H8A C8 H8C 109.5 . .
H8B C8 H8C 109.5 . .
N2 C9 C12 111.5(9) . .
N2 C9 H9A 109.3 . .
C12 C9 H9A 109.3 . .
N2 C9 H9B 109.3 . .
C12 C9 H9B 109.3 . .
H9A C9 H9B 108.0 . .
O4 C10 O3 117.6(15) . .
O4 C10 C14 124.4(16) . .
O3 C10 C14 118.0(14) . .
O1 C11 O2 122.5(11) . .
O1 C11 C16 120.3(10) . .
O2 C11 C16 116.5(10) . .
C13 C12 C17 118.9(9) . .
C13 C12 C9 119.4(10) . .
C17 C12 C9 121.2(10) . .
C12 C13 C14 118.9(10) . .
C12 C13 H13 120.6 . .
C14 C13 H13 120.6 . .
C13 C14 C15 120.7(9) . .
C13 C14 C10 116.2(11) . .
C15 C14 C10 122.9(10) . .
C16 C15 C14 122.1(8) . .
C16 C15 H15 118.9 . .
C14 C15 H15 118.9 . .
C15 C16 C17 117.9(9) . .
C15 C16 C11 119.8(8) . .
C17 C16 C11 122.0(9) . .
C16 C17 C12 121.0(9) . .
C16 C17 H17 119.5 . .
C12 C17 H17 119.5 . .
C9 N2 C2 114.9(9) . .
C9 N2 C3 115.8(8) . .
C2 N2 C3 106.3(10) . .
C9 N2 Cu1 109.1(7) . .
C2 N2 Cu1 105.0(6) . .
C3 N2 Cu1 104.7(6) . .
C10 O3 H3A 109.5 . .
C6 N1 C1 106.7(9) 3_755 .
C6 N1 Cu1 127.7(7) 3_755 .
C1 N1 Cu1 106.5(7) . .
C6 N1 H1 107(5) 3_755 .
C1 N1 H1 110(7) . .
Cu1 N1 H1 98.3(10) . .

loop_
_geom_bond_atom_site_label_1
_geom_bond_atom_site_label_2
_geom_bond_distance
_geom_bond_site_symmetry_2
Cu1 N1 1.986(8) 3_755
Cu1 N1 1.986(8) .
Cu1 N2 2.081(8) 3_755
Cu1 N2 2.081(8) .
C1 C2 1.521(15) .
C1 N1 1.592(12) .
C1 H1A 0.9700 .
C1 H1B 0.9700 .
C2 N2 1.417(13) .
C2 H2A 0.9700 .
C2 H2B 0.9700 .
C3 C5 1.530(14) .
C3 N2 1.539(13) .
C3 C4 1.563(13) .
C3 H3 0.9800 .
C4 H4A 0.9600 .
C4 H4B 0.9600 .
C4 H4C 0.9600 .
C5 C6 1.588(14) .
C5 H5A 0.9700 .
C5 H5B 0.9700 .
C6 N1 1.439(12) 3_755
C6 C7 1.431(13) .
C6 C8 1.531(13) .
C7 H7A 0.9600 .
C7 H7B 0.9600 .
C7 H7C 0.9600 .
C8 H8A 0.9600 .
C8 H8B 0.9600 .
C8 H8C 0.9600 .
C9 N2 1.429(11) .
C9 C12 1.605(12) .
C9 H9A 0.9700 .
C9 H9B 0.9700 .
C10 O4 1.147(15) .
C10 O3 1.223(15) .
C10 C14 1.423(15) .
C11 O1 1.239(11) .
C11 O2 1.280(12) .
C11 C16 1.502(14) .
C12 C13 1.376(14) .
C12 C17 1.417(14) .
C13 C14 1.395(13) .
C13 H13 0.9300 .
C14 C15 1.368(12) .
C15 C16 1.357(12) .
C15 H15 0.9300 .
C16 C17 1.395(11) .
C17 H17 0.9300 .
O3 H3A 0.8200 .
N1 C6 1.439(12) 3_755
N1 H1 0.903(10) .

loop_
_geom_hbond_atom_site_label_D
_geom_hbond_atom_site_label_H
_geom_hbond_atom_site_label_A
_geom_hbond_distance_DH
_geom_hbond_distance_HA
_geom_hbond_distance_DA
_geom_hbond_angle_DHA
_geom_hbond_site_symmetry_A
O3 H3A O2 0.82 1.80 2.593(11) 163.6 4_566

loop_
_geom_torsion_atom_site_label_1
_geom_torsion_atom_site_label_2
_geom_torsion_atom_site_label_3
_geom_torsion_atom_site_label_4
_geom_torsion
_geom_torsion_site_symmetry_1
_geom_torsion_site_symmetry_4
N1 C1 C2 N2 53.1(13) . .
N2 C3 C5 C6 -86.3(12) . .
C4 C3 C5 C6 143.3(11) . .
C3 C5 C6 N1 68.7(12) . 3_755
C3 C5 C6 C7 -55.5(14) . .
C3 C5 C6 C8 -175.2(10) . .
N2 C9 C12 C13 102.3(13) . .
N2 C9 C12 C17 -86.2(13) . .
C17 C12 C13 C14 7.4(19) . .
C9 C12 C13 C14 179.1(10) . .
C12 C13 C14 C15 -5.8(18) . .
C12 C13 C14 C10 179.3(13) . .
O4 C10 C14 C13 8(3) . .
O3 C10 C14 C13 -174.5(14) . .
O4 C10 C14 C15 -167.1(19) . .
O3 C10 C14 C15 11(2) . .
C13 C14 C15 C16 1.6(17) . .
C10 C14 C15 C16 176.2(13) . .
C14 C15 C16 C17 0.7(17) . .
C14 C15 C16 C11 -173.5(11) . .
O1 C11 C16 C15 -19(2) . .
O2 C11 C16 C15 152.0(12) . .
O1 C11 C16 C17 167.3(12) . .
O2 C11 C16 C17 -22(2) . .
C15 C16 C17 C12 1.1(18) . .
C11 C16 C17 C12 175.1(12) . .
C13 C12 C17 C16 -5.2(19) . .
C9 C12 C17 C16 -176.8(10) . .
C12 C9 N2 C2 56.4(13) . .
C12 C9 N2 C3 -68.3(11) . .
C12 C9 N2 Cu1 174.0(7) . .
C1 C2 N2 C9 72.0(12) . .
C1 C2 N2 C3 -158.5(9) . .
C1 C2 N2 Cu1 -47.9(10) . .
C5 C3 N2 C9 -52.5(11) . .
C4 C3 N2 C9 76.1(12) . .
C5 C3 N2 C2 178.5(8) . .
C4 C3 N2 C2 -52.9(11) . .
C5 C3 N2 Cu1 67.7(8) . .
C4 C3 N2 Cu1 -163.7(8) . .
N1 Cu1 N2 C9 81.0(7) 3_755 .
N1 Cu1 N2 C9 -99.0(7) . .
N2 Cu1 N2 C9 -17(100) 3_755 .
N1 Cu1 N2 C2 -155.3(8) 3_755 .
N1 Cu1 N2 C2 24.7(8) . .
N2 Cu1 N2 C2 107(100) 3_755 .
N1 Cu1 N2 C3 -43.6(6) 3_755 .
N1 Cu1 N2 C3 136.4(6) . .
N2 Cu1 N2 C3 -142(100) 3_755 .
C2 C1 N1 C6 -168.4(10) . 3_755
C2 C1 N1 Cu1 -29.4(11) . .
N1 Cu1 N1 C6 144(24) 3_755 3_755
N2 Cu1 N1 C6 -49.3(8) 3_755 3_755
N2 Cu1 N1 C6 130.7(8) . 3_755
N1 Cu1 N1 C1 17(24) 3_755 .
N2 Cu1 N1 C1 -176.7(7) 3_755 .
N2 Cu1 N1 C1 3.3(7) . .

loop_
_platon_squeeze_void_nr
_platon_squeeze_void_average_x
_platon_squeeze_void_average_y
_platon_squeeze_void_average_z
_platon_squeeze_void_volume
_platon_squeeze_void_count_electrons
_platon_squeeze_void_content
1 0.000 0.500 0.000 258 27 ' '
2 0.500 0.000 0.500 258 27 ' '
